data_7709710
loop_
_publ_author_name
'Dudkin, Semyon V.'
'Chuprin, Alexander S.'
'Belova, Svetlana'
'Vologzhanina, Anna V. V.'
'Zubavichus, Yan V.'
'Kaletina, Polina M.'
'Shundrina, Inna'
'Bagryanskaya, Elena'
'Voloshin, Yan Z.'

_publ_section_title
;
 Hybrid Iron(II) Phthalocyaninoclathrochelates with Terminal Reactive
 Vinyl Group and their Organo-Inorganic Polymeric Derivatives: Synthetic
 Approaches, X-ray Structures and Copolymerization with Styrene
;
_journal_name_full 'Dalton Transactions'
_journal_paper_doi 10.1039/D1DT04187H
_journal_year 2022
_chemical_formula_moiety 'C52 H41 B Fe N14 O6 Zr, C6 H6, C8 H18'
_chemical_formula_sum 'C66 H65 B Fe N14 O6 Zr'
_chemical_formula_weight 1308.20
_space_group_crystal_system triclinic
_space_group_IT_number 2
_space_group_name_Hall '-P 1'
_space_group_name_H-M_alt 'P -1'
_atom_sites_solution_hydrogens geom
_audit_creation_date 2020-06-16
_audit_creation_method
;
Olex2 1.2
(compiled 2018.05.29 svn.r3508 for OlexSys, GUI svn.r5506)
;
_audit_update_record
;
2020-06-23 deposited with the CCDC.	2022-03-09 downloaded from the CCDC.
;
_cell_angle_alpha 92.23(3)
_cell_angle_beta 97.04(3)
_cell_angle_gamma 94.21(3)
_cell_formula_units_Z 2
_cell_length_a 12.904(3)
_cell_length_b 13.289(3)
_cell_length_c 17.715(4)
_cell_measurement_reflns_used 891
_cell_measurement_temperature 100
_cell_measurement_theta_max 30.05
_cell_measurement_theta_min 3.12
_cell_volume 3003.2(12)
_computing_molecular_graphics 'Olex2 (Dolomanov et al., 2009)'
_computing_publication_material 'Olex2 (Dolomanov et al., 2009)'
_computing_structure_refinement 'XL (Sheldrick, 2008)'
_diffrn_ambient_temperature 100
_diffrn_measured_fraction_theta_full 0.967
_diffrn_measured_fraction_theta_max 0.958
_diffrn_measurement_device_type 'Mar CCD'
_diffrn_measurement_method phi-scans
_diffrn_radiation_type synchrotron
_diffrn_radiation_wavelength 0.80246
_diffrn_reflns_av_R_equivalents 0.1055
_diffrn_reflns_av_unetI/netI 0.0833
_diffrn_reflns_Laue_measured_fraction_full 0.967
_diffrn_reflns_Laue_measured_fraction_max 0.958
_diffrn_reflns_limit_h_max 16
_diffrn_reflns_limit_h_min -16
_diffrn_reflns_limit_k_max 16
_diffrn_reflns_limit_k_min -16
_diffrn_reflns_limit_l_max 22
_diffrn_reflns_limit_l_min -22
_diffrn_reflns_number 54921
_diffrn_reflns_point_group_measured_fraction_full 0.967
_diffrn_reflns_point_group_measured_fraction_max 0.958
_diffrn_reflns_theta_full 28.782
_diffrn_reflns_theta_max 30.903
_diffrn_reflns_theta_min 2.619
_diffrn_source synchrotron
_exptl_absorpt_coefficient_mu 0.669
_exptl_absorpt_correction_T_max 0.915
_exptl_absorpt_correction_T_min 0.843
_exptl_absorpt_correction_type multi-scan
_exptl_absorpt_process_details SCALA
_exptl_crystal_colour violet
_exptl_crystal_colour_primary violet
_exptl_crystal_density_diffrn 1.447
_exptl_crystal_description prism
_exptl_crystal_F_000 1356
_exptl_crystal_recrystallization_method 'Re-crystallisation from solvent: benzene/isooctane'
_exptl_crystal_size_max 0.16
_exptl_crystal_size_mid 0.12
_exptl_crystal_size_min 0.11
_refine_diff_density_max 1.503
_refine_diff_density_min -1.055
_refine_diff_density_rms 0.119
_refine_ls_extinction_coef 0.0235(14)
_refine_ls_extinction_expression Fc^*^=kFc[1+0.001xFc^2^\l^3^/sin(2\q)]^-1/4^
_refine_ls_extinction_method SHELXL
_refine_ls_goodness_of_fit_ref 0.887
_refine_ls_hydrogen_treatment constr
_refine_ls_matrix_type full
_refine_ls_number_parameters 813
_refine_ls_number_reflns 12626
_refine_ls_number_restraints 0
_refine_ls_restrained_S_all 0.887
_refine_ls_R_factor_all 0.0754
_refine_ls_R_factor_gt 0.0644
_refine_ls_shift/su_max 0.042
_refine_ls_shift/su_mean 0.000
_refine_ls_structure_factor_coef Fsqd
_refine_ls_weighting_details 'w=1/[\s^2^(Fo^2^)+(0.1100P)^2^+6.2147P] where P=(Fo^2^+2Fc^2^)/3'
_refine_ls_weighting_scheme calc
_refine_ls_wR_factor_gt 0.1608
_refine_ls_wR_factor_ref 0.1709
_reflns_Friedel_coverage 0.000
_reflns_number_gt 10651
_reflns_number_total 12626
_reflns_threshold_expression 'I > 2\s(I)'
_cod_data_source_file d1dt04187h2.cif
_cod_data_source_block sd206a
_cod_original_cell_volume 3003.4(11)
_cod_database_code 7709710
_shelxl_version_number 2014-3
_shelx_space_group_comment
;
The symmetry employed for this shelxl refinement is uniquely defined
by the following loop, which should always be used as a source of
symmetry information in preference to the above space-group names.
They are only intended as comments.
;
_shelx_estimated_absorpt_t_max 0.930
_shelx_estimated_absorpt_t_min 0.900
_olex2_refinement_description
;
1. Fixed Uiso
 At 1.2 times of:
  All C(H) groups, All C(H,H) groups
 At 1.5 times of:
  All C(H,H,H) groups
2. Others
 Fixed Sof: H10S(0.75) H10A(0.25) C9S(0.75) H9SA(0.75) H9SB(0.75) C11S(0.75)
 H11A(0.75) H11B(0.75) H11C(0.75) C13S(0.75) H13A(0.75) H13B(0.75) H13C(0.75)
 C9T(0.25) H9TA(0.25) H9TB(0.25) C11T(0.25) H11D(0.25) H11E(0.25) H11F(0.25)
 C13T(0.25) H13D(0.25) H13E(0.25) H13F(0.25)
3.a Ternary CH refined with riding coordinates:
 C10S(H10S), C10S(H10A)
3.b Secondary CH2 refined with riding coordinates:
 C9S(H9SA,H9SB), C9T(H9TA,H9TB)
3.c Aromatic/amide H refined with riding coordinates:
 C14(H14), C15(H15), C17(H17), C18(H18), C19(H19), C23(H23), C24(H24),
 C25(H25), C26(H26), C31(H31), C32(H32), C33(H33), C34(H34), C39(H39), C40(H40),
  C41(H41), C42(H42), C47(H47), C48(H48), C49(H49), C50(H50), C1S(H1S),
 C2S(H2S), C3S(H3S), C4S(H4S), C5S(H5S), C6S(H6S)
3.d X=CH2 refined with riding coordinates:
 C20(H20A,H20B)
3.e Idealised Me refined as rotating group:
 C1(H1A,H1B,H1C), C4(H4A,H4B,H4C), C5(H5A,H5B,H5C), C8(H8A,H8B,H8C), C9(H9A,
 H9B,H9C), C12(H12A,H12B,H12C), C7S(H7SA,H7SB,H7SC), C12S(H12D,H12E,H12F),
 C14S(H14A,H14B,H14C), C11S(H11A,H11B,H11C), C13S(H13A,H13B,H13C), C11T(H11D,
 H11E,H11F), C13T(H13D,H13E,H13F)
;
_olex2_submission_special_instructions 'No special instructions were received'

loop_
_space_group_symop_operation_xyz
'x, y, z'
'-x, -y, -z'

loop_
_atom_site_label
_atom_site_type_symbol
_atom_site_fract_x
_atom_site_fract_y
_atom_site_fract_z
_atom_site_U_iso_or_equiv
_atom_site_adp_type
_atom_site_occupancy
_atom_site_site_symmetry_order
_atom_site_calc_flag
_atom_site_refinement_flags_posn
_atom_site_refinement_flags_adp
_atom_site_refinement_flags_occupancy
_atom_site_disorder_assembly
_atom_site_disorder_group
Zr1 Zr 0.36282(2) 0.42510(2) 0.79199(2) 0.02339(12) Uani 1 1 d . . . . .
Fe1 Fe 0.33118(4) 0.21795(4) 0.63565(3) 0.02431(14) Uani 1 1 d . . . . .
O1 O 0.39767(19) 0.0347(2) 0.56714(14) 0.0300(5) Uani 1 1 d . . . . .
O2 O 0.35841(18) 0.2668(2) 0.79890(13) 0.0275(5) Uani 1 1 d . . . . .
O3 O 0.20812(19) 0.0542(2) 0.54617(14) 0.0288(5) Uani 1 1 d . . . . .
O4 O 0.24059(18) 0.38956(19) 0.70237(13) 0.0275(5) Uani 1 1 d . . . . .
O5 O 0.3287(2) 0.1568(2) 0.47714(14) 0.0297(5) Uani 1 1 d . . . . .
O6 O 0.45788(18) 0.3964(2) 0.70859(13) 0.0277(5) Uani 1 1 d . . . . .
N1 N 0.4034(2) 0.0973(2) 0.63182(17) 0.0286(6) Uani 1 1 d . . . . .
N2 N 0.3729(2) 0.2004(2) 0.74224(16) 0.0264(6) Uani 1 1 d . . . . .
N3 N 0.2081(2) 0.1353(2) 0.59620(16) 0.0269(6) Uani 1 1 d . . . . .
N4 N 0.2241(2) 0.2987(2) 0.66351(16) 0.0264(6) Uani 1 1 d . . . . .
N5 N 0.3617(2) 0.2299(2) 0.53384(17) 0.0285(6) Uani 1 1 d . . . . .
N6 N 0.4319(2) 0.3333(2) 0.64607(16) 0.0257(6) Uani 1 1 d . . . . .
N7 N 0.4367(2) 0.4044(2) 0.91246(16) 0.0256(6) Uani 1 1 d . . . . .
N8 N 0.6157(2) 0.4738(2) 0.90870(16) 0.0252(6) Uani 1 1 d . . . . .
N9 N 0.4969(2) 0.5473(2) 0.81264(16) 0.0239(6) Uani 1 1 d . . . . .
N10 N 0.4365(2) 0.6675(2) 0.72005(16) 0.0263(6) Uani 1 1 d . . . . .
N11 N 0.2900(2) 0.5708(2) 0.76283(16) 0.0261(6) Uani 1 1 d . . . . .
N12 N 0.1126(2) 0.5330(2) 0.79151(17) 0.0293(6) Uani 1 1 d . . . . .
N13 N 0.2293(2) 0.4268(2) 0.86380(16) 0.0265(6) Uani 1 1 d . . . . .
N14 N 0.2902(2) 0.3165(2) 0.96315(16) 0.0279(6) Uani 1 1 d . . . . .
C1 C 0.5067(3) -0.0280(3) 0.6985(2) 0.0347(8) Uani 1 1 d . . . . .
H1A H 0.4597 -0.0838 0.7122 0.052 Uiso 1 1 calc GR . . . .
H1B H 0.5682 -0.0179 0.7372 0.052 Uiso 1 1 calc GR . . . .
H1C H 0.5291 -0.0441 0.6489 0.052 Uiso 1 1 calc GR . . . .
C2 C 0.4508(3) 0.0656(3) 0.6945(2) 0.0287(7) Uani 1 1 d . . . . .
C3 C 0.4378(3) 0.1316(3) 0.7597(2) 0.0281(7) Uani 1 1 d . . . . .
C4 C 0.4936(3) 0.1233(3) 0.8379(2) 0.0341(8) Uani 1 1 d . . . . .
H4A H 0.5548 0.1725 0.8460 0.051 Uiso 1 1 calc GR . . . .
H4B H 0.5165 0.0550 0.8433 0.051 Uiso 1 1 calc GR . . . .
H4C H 0.4463 0.1370 0.8756 0.051 Uiso 1 1 calc GR . . . .
C5 C 0.0158(3) 0.1114(3) 0.5717(2) 0.0400(10) Uani 1 1 d . . . . .
H5A H 0.0198 0.0947 0.5178 0.060 Uiso 1 1 calc GR . . . .
H5B H -0.0415 0.1548 0.5761 0.060 Uiso 1 1 calc GR . . . .
H5C H 0.0029 0.0491 0.5981 0.060 Uiso 1 1 calc GR . . . .
C6 C 0.1168(3) 0.1656(3) 0.6069(2) 0.0305(8) Uani 1 1 d . . . . .
C7 C 0.1267(3) 0.2594(3) 0.6514(2) 0.0279(7) Uani 1 1 d . . . . .
C8 C 0.0386(3) 0.3090(3) 0.6804(3) 0.0392(9) Uani 1 1 d . . . . .
H8A H 0.0467 0.3088 0.7361 0.059 Uiso 1 1 calc GR . . . .
H8B H -0.0280 0.2720 0.6597 0.059 Uiso 1 1 calc GR . . . .
H8C H 0.0390 0.3788 0.6645 0.059 Uiso 1 1 calc GR . . . .
C9 C 0.4860(3) 0.2913(3) 0.4477(2) 0.0319(8) Uani 1 1 d . . . . .
H9A H 0.4902 0.2210 0.4304 0.048 Uiso 1 1 calc GR . . . .
H9B H 0.5565 0.3258 0.4563 0.048 Uiso 1 1 calc GR . . . .
H9C H 0.4427 0.3255 0.4088 0.048 Uiso 1 1 calc GR . . . .
C10 C 0.4381(3) 0.2939(3) 0.5202(2) 0.0285(7) Uani 1 1 d . . . . .
C11 C 0.4744(3) 0.3604(3) 0.5857(2) 0.0284(7) Uani 1 1 d . . . . .
C12 C 0.5489(3) 0.4521(3) 0.5886(2) 0.0349(8) Uani 1 1 d . . . . .
H12A H 0.5125 0.5121 0.5997 0.052 Uiso 1 1 calc GR . . . .
H12B H 0.5756 0.4580 0.5393 0.052 Uiso 1 1 calc GR . . . .
H12C H 0.6074 0.4464 0.6286 0.052 Uiso 1 1 calc GR . . . .
C13 C 0.2915(3) -0.0243(3) 0.4400(2) 0.0300(8) Uani 1 1 d . . . . .
C14 C 0.2246(3) -0.0063(3) 0.3742(2) 0.0337(8) Uani 1 1 d . . . . .
H14 H 0.1890 0.0538 0.3725 0.040 Uiso 1 1 calc R . . . .
C15 C 0.2091(3) -0.0740(3) 0.3114(2) 0.0346(8) Uani 1 1 d . . . . .
H15 H 0.1624 -0.0596 0.2681 0.042 Uiso 1 1 calc R . . . .
C16 C 0.2601(3) -0.1618(3) 0.3104(2) 0.0318(8) Uani 1 1 d . . . . .
C17 C 0.3267(3) -0.1814(3) 0.3760(2) 0.0379(9) Uani 1 1 d . . . . .
H17 H 0.3615 -0.2420 0.3777 0.045 Uiso 1 1 calc R . . . .
C18 C 0.3424(3) -0.1134(3) 0.4385(2) 0.0364(8) Uani 1 1 d . . . . .
H18 H 0.3893 -0.1279 0.4816 0.044 Uiso 1 1 calc R . . . .
C19 C 0.2438(3) -0.2316(3) 0.2427(2) 0.0353(8) Uani 1 1 d . . . . .
H19 H 0.1845 -0.2237 0.2065 0.042 Uiso 1 1 calc R . . . .
C20 C 0.3039(3) -0.3044(4) 0.2275(2) 0.0426(10) Uani 1 1 d . . . . .
H20A H 0.3640 -0.3152 0.2619 0.051 Uiso 1 1 calc R . . . .
H20B H 0.2870 -0.3458 0.1821 0.051 Uiso 1 1 calc R . . . .
C21 C 0.3913(3) 0.3395(3) 0.96027(19) 0.0258(7) Uani 1 1 d . . . . .
C22 C 0.4722(3) 0.3015(3) 1.01388(19) 0.0270(7) Uani 1 1 d . . . . .
C23 C 0.4670(3) 0.2344(3) 1.0719(2) 0.0297(7) Uani 1 1 d . . . . .
H23 H 0.4021 0.2025 1.0819 0.036 Uiso 1 1 calc R . . . .
C24 C 0.5607(3) 0.2160(3) 1.1146(2) 0.0314(8) Uani 1 1 d . . . . .
H24 H 0.5602 0.1694 1.1539 0.038 Uiso 1 1 calc R . . . .
C25 C 0.6565(3) 0.2649(3) 1.1007(2) 0.0313(8) Uani 1 1 d . . . . .
H25 H 0.7195 0.2508 1.1307 0.038 Uiso 1 1 calc R . . . .
C26 C 0.6606(3) 0.3335(3) 1.0437(2) 0.0296(7) Uani 1 1 d . . . . .
H26 H 0.7249 0.3680 1.0351 0.035 Uiso 1 1 calc R . . . .
C27 C 0.5670(3) 0.3500(3) 0.99982(19) 0.0262(7) Uani 1 1 d . . . . .
C28 C 0.5431(2) 0.4135(3) 0.93605(19) 0.0249(7) Uani 1 1 d . . . . .
C29 C 0.5924(2) 0.5362(3) 0.85389(19) 0.0253(7) Uani 1 1 d . . . . .
C30 C 0.6708(3) 0.6093(3) 0.83006(19) 0.0267(7) Uani 1 1 d . . . . .
C31 C 0.7767(3) 0.6315(3) 0.8563(2) 0.0309(8) Uani 1 1 d . . . . .
H31 H 0.8116 0.5943 0.8950 0.037 Uiso 1 1 calc R . . . .
C32 C 0.8289(3) 0.7100(3) 0.8234(2) 0.0340(8) Uani 1 1 d . . . . .
H32 H 0.9014 0.7260 0.8393 0.041 Uiso 1 1 calc R . . . .
C33 C 0.7773(3) 0.7661(3) 0.7674(2) 0.0350(8) Uani 1 1 d . . . . .
H33 H 0.8156 0.8194 0.7460 0.042 Uiso 1 1 calc R . . . .
C34 C 0.6714(3) 0.7458(3) 0.7424(2) 0.0299(7) Uani 1 1 d . . . . .
H34 H 0.6360 0.7849 0.7051 0.036 Uiso 1 1 calc R . . . .
C35 C 0.6190(3) 0.6651(3) 0.77434(19) 0.0264(7) Uani 1 1 d . . . . .
C36 C 0.5095(3) 0.6256(3) 0.76504(19) 0.0249(7) Uani 1 1 d . . . . .
C37 C 0.3350(3) 0.6442(3) 0.72134(19) 0.0272(7) Uani 1 1 d . . . . .
C38 C 0.2540(3) 0.7018(3) 0.6827(2) 0.0301(8) Uani 1 1 d . . . . .
C39 C 0.2570(3) 0.7812(3) 0.6347(2) 0.0341(8) Uani 1 1 d . . . . .
H39 H 0.3216 0.8089 0.6210 0.041 Uiso 1 1 calc R . . . .
C40 C 0.1632(3) 0.8195(3) 0.6072(3) 0.0396(9) Uani 1 1 d . . . . .
H40 H 0.1632 0.8738 0.5739 0.048 Uiso 1 1 calc R . . . .
C41 C 0.0679(3) 0.7780(4) 0.6283(3) 0.0435(10) Uani 1 1 d . . . . .
H41 H 0.0043 0.8041 0.6080 0.052 Uiso 1 1 calc R . . . .
C42 C 0.0647(3) 0.7006(3) 0.6778(2) 0.0377(9) Uani 1 1 d . . . . .
H42 H 0.0003 0.6745 0.6929 0.045 Uiso 1 1 calc R . . . .
C43 C 0.1594(3) 0.6620(3) 0.7050(2) 0.0311(8) Uani 1 1 d . . . . .
C44 C 0.1847(3) 0.5818(3) 0.7556(2) 0.0276(7) Uani 1 1 d . . . . .
C45 C 0.1348(3) 0.4644(3) 0.8414(2) 0.0279(7) Uani 1 1 d . . . . .
C46 C 0.0556(3) 0.4182(3) 0.8845(2) 0.0302(8) Uani 1 1 d . . . . .
C47 C -0.0505(3) 0.4311(3) 0.8830(2) 0.0349(8) Uani 1 1 d . . . . .
H47 H -0.0848 0.4751 0.8489 0.042 Uiso 1 1 calc R . . . .
C48 C -0.1040(3) 0.3769(4) 0.9333(2) 0.0410(10) Uani 1 1 d . . . . .
H48 H -0.1763 0.3849 0.9345 0.049 Uiso 1 1 calc R . . . .
C49 C -0.0536(3) 0.3104(4) 0.9827(2) 0.0413(10) Uani 1 1 d . . . . .
H49 H -0.0929 0.2736 1.0160 0.050 Uiso 1 1 calc R . . . .
C50 C 0.0522(3) 0.2973(3) 0.9840(2) 0.0357(9) Uani 1 1 d . . . . .
H50 H 0.0865 0.2525 1.0174 0.043 Uiso 1 1 calc R . . . .
C51 C 0.1060(3) 0.3533(3) 0.9336(2) 0.0306(8) Uani 1 1 d . . . . .
C52 C 0.2163(3) 0.3618(3) 0.92087(19) 0.0272(7) Uani 1 1 d . . . . .
B1 B 0.3073(3) 0.0566(3) 0.5098(2) 0.0288(8) Uani 1 1 d . . . . .
C1S C 0.2022(5) 0.4175(5) 0.4909(3) 0.0658(16) Uani 1 1 d . . . . .
H1S H 0.2107 0.3701 0.5296 0.079 Uiso 1 1 calc R . . . .
C2S C 0.1863(5) 0.5182(6) 0.5102(4) 0.082(2) Uani 1 1 d . . . . .
H2S H 0.1845 0.5396 0.5618 0.098 Uiso 1 1 calc R . . . .
C3S C 0.1733(5) 0.5857(6) 0.4533(5) 0.0794(19) Uani 1 1 d . . . . .
H3S H 0.1630 0.6542 0.4653 0.095 Uiso 1 1 calc R . . . .
C4S C 0.1752(4) 0.5529(5) 0.3789(3) 0.0608(14) Uani 1 1 d . . . . .
H4S H 0.1644 0.5990 0.3395 0.073 Uiso 1 1 calc R . . . .
C5S C 0.1925(3) 0.4554(4) 0.3607(3) 0.0474(11) Uani 1 1 d . . . . .
H5S H 0.1955 0.4346 0.3092 0.057 Uiso 1 1 calc R . . . .
C6S C 0.2054(3) 0.3876(4) 0.4165(3) 0.0488(11) Uani 1 1 d . . . . .
H6S H 0.2166 0.3196 0.4036 0.059 Uiso 1 1 calc R . . . .
C7S C 0.9143(5) -0.1022(5) 1.1820(4) 0.0693(16) Uani 1 1 d . . . . .
H7SA H 0.9401 -0.0927 1.2363 0.104 Uiso 1 1 calc GR . . . .
H7SB H 0.9718 -0.1196 1.1538 0.104 Uiso 1 1 calc GR . . . .
H7SC H 0.8582 -0.1568 1.1742 0.104 Uiso 1 1 calc GR . . . .
C8S C 0.8724(4) -0.0058(4) 1.1535(3) 0.0481(11) Uani 1 1 d . . . . .
C10S C 0.7782(5) 0.0343(7) 1.0177(4) 0.081(2) Uani 1 1 d . . . . .
H10S H 0.7964 0.1024 1.0439 0.097 Uiso 0.75 1 calc R . P A 1
H10A H 0.7895 0.1029 0.9975 0.097 Uiso 0.25 1 calc R . P B 2
C12S C 0.7808(4) 0.0193(4) 1.1954(3) 0.0513(11) Uani 1 1 d . . . . .
H12D H 0.7254 -0.0359 1.1860 0.077 Uiso 1 1 calc GR . . . .
H12E H 0.7535 0.0819 1.1769 0.077 Uiso 1 1 calc GR . . . .
H12F H 0.8044 0.0280 1.2501 0.077 Uiso 1 1 calc GR . . . .
C14S C 0.6614(4) 0.0194(4) 1.0122(3) 0.0540(12) Uani 1 1 d . . . . .
H14A H 0.6367 -0.0428 0.9818 0.081 Uiso 1 1 calc GR . . . .
H14B H 0.6303 0.0770 0.9880 0.081 Uiso 1 1 calc GR . . . .
H14C H 0.6406 0.0142 1.0634 0.081 Uiso 1 1 calc GR . . . .
C9S C 0.8375(5) -0.0354(6) 1.0666(4) 0.0483(14) Uiso 0.75 1 d . . P C 1
H9SA H 0.9016 -0.0478 1.0433 0.058 Uiso 0.75 1 calc R . P C 1
H9SB H 0.7946 -0.1006 1.0637 0.058 Uiso 0.75 1 calc R . P C 1
C11S C 0.8100(7) 0.0458(7) 0.9387(5) 0.069(2) Uiso 0.75 1 d . . P C 1
H11A H 0.7937 -0.0185 0.9090 0.104 Uiso 0.75 1 calc GR . P C 1
H11B H 0.8853 0.0648 0.9428 0.104 Uiso 0.75 1 calc GR . P C 1
H11C H 0.7713 0.0983 0.9133 0.104 Uiso 0.75 1 calc GR . P C 1
C13S C 0.9557(5) 0.0800(5) 1.1607(4) 0.0516(15) Uiso 0.75 1 d . . P C 1
H13A H 0.9254 0.1409 1.1413 0.077 Uiso 0.75 1 calc GR . P C 1
H13B H 1.0119 0.0627 1.1313 0.077 Uiso 0.75 1 calc GR . P C 1
H13C H 0.9842 0.0926 1.2144 0.077 Uiso 0.75 1 calc GR . P C 1
C9T C 0.8557(16) 0.0356(18) 1.0770(12) 0.052(4) Uiso 0.25 1 d . . P C 2
H9TA H 0.8742 0.1088 1.0879 0.062 Uiso 0.25 1 calc R . P C 2
H9TB H 0.9148 0.0112 1.0525 0.062 Uiso 0.25 1 calc R . P C 2
C11T C 0.810(2) -0.047(2) 0.9428(15) 0.071(6) Uiso 0.25 1 d . . P C 2
H11D H 0.8226 -0.1134 0.9622 0.106 Uiso 0.25 1 calc GR . P C 2
H11E H 0.8736 -0.0178 0.9238 0.106 Uiso 0.25 1 calc GR . P C 2
H11F H 0.7521 -0.0532 0.9014 0.106 Uiso 0.25 1 calc GR . P C 2
C13T C 0.9717(17) 0.0671(18) 1.2026(13) 0.055(5) Uiso 0.25 1 d . . P C 2
H13D H 0.9540 0.1376 1.2035 0.083 Uiso 0.25 1 calc GR . P C 2
H13E H 1.0352 0.0614 1.1780 0.083 Uiso 0.25 1 calc GR . P C 2
H13F H 0.9838 0.0448 1.2548 0.083 Uiso 0.25 1 calc GR . P C 2

loop_
_atom_site_aniso_label
_atom_site_aniso_U_11
_atom_site_aniso_U_22
_atom_site_aniso_U_33
_atom_site_aniso_U_23
_atom_site_aniso_U_13
_atom_site_aniso_U_12
Zr1 0.02022(16) 0.0281(2) 0.02179(17) 0.00032(11) 0.00414(10) -0.00028(11)
Fe1 0.0221(2) 0.0280(3) 0.0227(2) -0.00008(19) 0.00478(17) -0.00123(18)
O1 0.0302(12) 0.0314(15) 0.0283(12) -0.0060(10) 0.0057(10) 0.0022(10)
O2 0.0252(11) 0.0366(15) 0.0203(11) -0.0031(10) 0.0046(9) -0.0005(10)
O3 0.0279(12) 0.0289(14) 0.0293(12) -0.0049(10) 0.0068(9) -0.0026(10)
O4 0.0246(11) 0.0303(14) 0.0266(12) -0.0056(10) 0.0025(9) 0.0013(9)
O5 0.0348(13) 0.0280(14) 0.0253(12) -0.0034(10) 0.0054(9) -0.0040(10)
O6 0.0244(11) 0.0332(15) 0.0245(12) -0.0057(10) 0.0042(9) -0.0017(9)
N1 0.0258(14) 0.0326(18) 0.0272(14) -0.0031(12) 0.0059(11) -0.0001(12)
N2 0.0265(14) 0.0265(17) 0.0265(14) -0.0014(11) 0.0072(11) -0.0019(11)
N3 0.0283(14) 0.0275(17) 0.0251(14) 0.0002(11) 0.0060(11) -0.0009(11)
N4 0.0254(13) 0.0291(17) 0.0236(14) -0.0023(11) 0.0021(10) -0.0007(11)
N5 0.0296(14) 0.0279(17) 0.0270(14) -0.0041(12) 0.0037(11) -0.0028(12)
N6 0.0230(13) 0.0296(17) 0.0246(14) -0.0022(11) 0.0046(10) 0.0008(11)
N7 0.0237(13) 0.0287(17) 0.0248(14) 0.0016(11) 0.0062(10) 0.0001(11)
N8 0.0240(13) 0.0276(16) 0.0237(13) -0.0020(11) 0.0041(10) 0.0002(11)
N9 0.0190(12) 0.0282(16) 0.0241(13) -0.0012(11) 0.0040(10) -0.0004(10)
N10 0.0232(13) 0.0296(17) 0.0255(14) 0.0000(11) 0.0034(10) -0.0009(11)
N11 0.0215(13) 0.0305(17) 0.0261(14) 0.0002(11) 0.0033(10) 0.0010(11)
N12 0.0230(13) 0.0357(18) 0.0298(15) 0.0005(12) 0.0073(11) 0.0009(12)
N13 0.0208(13) 0.0329(17) 0.0264(14) 0.0009(12) 0.0064(10) 0.0003(11)
N14 0.0262(14) 0.0328(18) 0.0250(14) -0.0001(12) 0.0062(11) 0.0004(12)
C1 0.0309(18) 0.039(2) 0.0334(19) -0.0020(16) 0.0020(14) 0.0022(15)
C2 0.0235(15) 0.031(2) 0.0311(17) -0.0004(14) 0.0033(12) 0.0008(13)
C3 0.0235(15) 0.033(2) 0.0280(17) 0.0034(14) 0.0033(12) 0.0003(13)
C4 0.0338(18) 0.034(2) 0.0333(19) 0.0033(15) 0.0002(14) 0.0042(15)
C5 0.0260(18) 0.047(3) 0.045(2) -0.0105(19) 0.0045(15) -0.0023(16)
C6 0.0241(16) 0.038(2) 0.0289(17) -0.0007(15) 0.0033(13) -0.0018(14)
C7 0.0226(15) 0.031(2) 0.0298(17) 0.0018(14) 0.0037(12) 0.0017(13)
C8 0.0209(16) 0.045(3) 0.049(2) -0.0121(18) 0.0007(15) 0.0026(15)
C9 0.0359(18) 0.032(2) 0.0280(17) -0.0016(14) 0.0086(14) -0.0040(15)
C10 0.0271(16) 0.032(2) 0.0266(17) -0.0012(14) 0.0054(13) -0.0002(13)
C11 0.0256(16) 0.031(2) 0.0284(17) 0.0021(14) 0.0040(12) 0.0005(13)
C12 0.0340(19) 0.039(2) 0.0320(18) 0.0007(15) 0.0095(14) -0.0057(15)
C13 0.0289(17) 0.034(2) 0.0275(17) -0.0014(14) 0.0086(13) -0.0017(14)
C14 0.0311(18) 0.034(2) 0.0349(19) -0.0034(15) 0.0035(14) 0.0021(15)
C15 0.0272(17) 0.044(2) 0.0314(18) -0.0031(16) 0.0015(14) 0.0016(15)
C16 0.0269(17) 0.037(2) 0.0306(18) -0.0021(15) 0.0053(13) -0.0009(14)
C17 0.042(2) 0.038(2) 0.034(2) -0.0042(16) 0.0022(15) 0.0089(17)
C18 0.040(2) 0.037(2) 0.0313(19) -0.0013(16) 0.0008(15) 0.0017(16)
C19 0.0329(18) 0.039(2) 0.0335(19) -0.0039(16) 0.0026(14) 0.0017(15)
C20 0.036(2) 0.052(3) 0.039(2) -0.0130(19) 0.0012(16) 0.0082(18)
C21 0.0276(16) 0.0264(19) 0.0242(16) 0.0007(13) 0.0059(12) 0.0024(13)
C22 0.0281(16) 0.029(2) 0.0247(16) 0.0000(13) 0.0064(12) 0.0029(13)
C23 0.0312(17) 0.032(2) 0.0270(17) 0.0011(14) 0.0069(13) 0.0028(14)
C24 0.0358(19) 0.032(2) 0.0271(17) 0.0027(14) 0.0055(14) 0.0068(15)
C25 0.0324(18) 0.036(2) 0.0264(17) 0.0012(14) 0.0035(13) 0.0077(15)
C26 0.0283(17) 0.032(2) 0.0288(17) 0.0000(14) 0.0051(13) 0.0036(14)
C27 0.0251(16) 0.0272(19) 0.0271(16) 0.0015(13) 0.0054(12) 0.0043(13)
C28 0.0239(15) 0.0259(19) 0.0249(16) -0.0021(13) 0.0046(12) 0.0017(12)
C29 0.0221(15) 0.031(2) 0.0234(15) -0.0007(13) 0.0052(12) 0.0015(13)
C30 0.0224(15) 0.032(2) 0.0252(16) -0.0029(13) 0.0058(12) -0.0023(13)
C31 0.0236(16) 0.038(2) 0.0306(18) 0.0018(15) 0.0039(13) 0.0006(14)
C32 0.0236(16) 0.043(2) 0.0346(19) 0.0036(16) 0.0022(13) -0.0049(15)
C33 0.0276(17) 0.044(2) 0.0332(19) 0.0022(16) 0.0064(14) -0.0065(15)
C34 0.0273(17) 0.032(2) 0.0303(17) 0.0006(14) 0.0056(13) -0.0011(14)
C35 0.0232(15) 0.030(2) 0.0256(16) -0.0028(13) 0.0059(12) -0.0005(13)
C36 0.0255(16) 0.0264(19) 0.0232(15) 0.0008(13) 0.0049(12) 0.0008(13)
C37 0.0228(15) 0.034(2) 0.0245(16) 0.0013(13) 0.0044(12) -0.0001(13)
C38 0.0265(16) 0.034(2) 0.0288(17) 0.0024(14) 0.0016(13) -0.0017(14)
C39 0.0276(17) 0.040(2) 0.0345(19) 0.0076(16) 0.0037(14) -0.0013(15)
C40 0.037(2) 0.035(2) 0.047(2) 0.0162(18) 0.0017(16) 0.0016(16)
C41 0.0298(19) 0.048(3) 0.053(3) 0.018(2) -0.0003(17) 0.0063(17)
C42 0.0254(17) 0.045(3) 0.043(2) 0.0109(18) 0.0043(15) 0.0018(15)
C43 0.0246(16) 0.038(2) 0.0313(18) 0.0043(15) 0.0031(13) 0.0019(14)
C44 0.0217(15) 0.030(2) 0.0310(17) 0.0010(14) 0.0041(12) 0.0001(13)
C45 0.0225(15) 0.034(2) 0.0273(16) -0.0002(14) 0.0038(12) -0.0006(13)
C46 0.0247(16) 0.037(2) 0.0293(17) 0.0011(15) 0.0079(13) -0.0004(14)
C47 0.0297(18) 0.045(2) 0.0313(18) 0.0060(16) 0.0086(14) 0.0049(16)
C48 0.0246(17) 0.065(3) 0.035(2) 0.0056(19) 0.0105(14) 0.0019(17)
C49 0.0272(18) 0.062(3) 0.035(2) 0.0082(19) 0.0101(15) -0.0051(17)
C50 0.0301(18) 0.046(3) 0.0304(18) 0.0056(16) 0.0048(14) -0.0057(16)
C51 0.0249(16) 0.041(2) 0.0256(16) 0.0013(15) 0.0063(13) -0.0034(14)
C52 0.0253(16) 0.030(2) 0.0262(16) -0.0013(13) 0.0058(12) -0.0009(13)
B1 0.0278(18) 0.032(2) 0.0261(18) -0.0023(15) 0.0064(14) -0.0034(15)
C1S 0.065(3) 0.088(5) 0.052(3) 0.024(3) 0.015(2) 0.026(3)
C2S 0.083(4) 0.118(6) 0.048(3) -0.010(4) 0.014(3) 0.027(4)
C3S 0.076(4) 0.066(4) 0.100(5) -0.009(4) 0.020(4) 0.022(3)
C4S 0.045(3) 0.074(4) 0.069(3) 0.021(3) 0.014(2) 0.020(2)
C5S 0.032(2) 0.064(3) 0.045(2) 0.003(2) 0.0036(17) 0.0021(19)
C6S 0.038(2) 0.047(3) 0.062(3) 0.005(2) 0.012(2) 0.0025(19)
C7S 0.066(4) 0.064(4) 0.080(4) -0.003(3) 0.010(3) 0.015(3)
C8S 0.042(2) 0.050(3) 0.054(3) 0.005(2) 0.0118(19) 0.0007(19)
C10S 0.052(3) 0.136(7) 0.056(3) 0.010(4) 0.013(3) 0.004(3)
C12S 0.040(2) 0.061(3) 0.054(3) 0.010(2) 0.0118(19) 0.002(2)
C14S 0.053(3) 0.053(3) 0.056(3) 0.002(2) 0.007(2) 0.003(2)

loop_
_atom_type_symbol
_atom_type_description
_atom_type_scat_dispersion_real
_atom_type_scat_dispersion_imag
_atom_type_scat_source
C C 0.0050 0.0020 'International Tables Vol C Tables 4.2.6.8 and 6.1.1.4'
H H 0.0000 0.0000 'International Tables Vol C Tables 4.2.6.8 and 6.1.1.4'
B B 0.0020 0.0010 'International Tables Vol C Tables 4.2.6.8 and 6.1.1.4'
Fe Fe 0.3680 1.0610 'International Tables Vol C Tables 4.2.6.8 and 6.1.1.4'
N N 0.0090 0.0040 'International Tables Vol C Tables 4.2.6.8 and 6.1.1.4'
O O 0.0150 0.0080 'International Tables Vol C Tables 4.2.6.8 and 6.1.1.4'
Zr Zr -1.6180 0.7240 'International Tables Vol C Tables 4.2.6.8 and 6.1.1.4'

loop_
_geom_angle_atom_site_label_1
_geom_angle_atom_site_label_2
_geom_angle_atom_site_label_3
_geom_angle
_geom_angle_site_symmetry_1
_geom_angle_site_symmetry_3
_geom_angle_publ_flag
O2 Zr1 O4 83.18(10) . . ?
O2 Zr1 N7 76.57(11) . . ?
O2 Zr1 N9 131.92(10) . . ?
O2 Zr1 N11 153.19(10) . . ?
O2 Zr1 N13 89.04(11) . . ?
O4 Zr1 N7 150.11(10) . . ?
O4 Zr1 N9 133.81(11) . . ?
O4 Zr1 N11 72.87(10) . . ?
O4 Zr1 N13 83.20(10) . . ?
O6 Zr1 O2 82.21(10) . . ?
O6 Zr1 O4 83.55(9) . . ?
O6 Zr1 N7 114.66(10) . . ?
O6 Zr1 N9 74.97(10) . . ?
O6 Zr1 N11 106.31(11) . . ?
O6 Zr1 N13 164.89(10) . . ?
N7 Zr1 N9 75.60(11) . . ?
N7 Zr1 N11 119.78(11) . . ?
N7 Zr1 N13 74.80(10) . . ?
N11 Zr1 N9 74.73(10) . . ?
N11 Zr1 N13 76.55(11) . . ?
N13 Zr1 N9 119.75(11) . . ?
N1 Fe1 N2 78.56(13) . . ?
N1 Fe1 N6 109.09(13) . . ?
N3 Fe1 N1 86.29(13) . . ?
N3 Fe1 N2 112.66(13) . . ?
N3 Fe1 N4 78.71(13) . . ?
N3 Fe1 N5 88.08(13) . . ?
N3 Fe1 N6 157.95(13) . . ?
N4 Fe1 N1 154.86(13) . . ?
N4 Fe1 N2 88.68(13) . . ?
N4 Fe1 N6 91.41(13) . . ?
N5 Fe1 N1 84.22(14) . . ?
N5 Fe1 N2 151.78(13) . . ?
N5 Fe1 N4 114.99(13) . . ?
N5 Fe1 N6 78.22(13) . . ?
N6 Fe1 N2 86.46(13) . . ?
N1 O1 B1 111.1(3) . . ?
N2 O2 Zr1 125.7(2) . . ?
N3 O3 B1 111.5(3) . . ?
N4 O4 Zr1 123.8(2) . . ?
N5 O5 B1 111.0(3) . . ?
N6 O6 Zr1 126.01(19) . . ?
O1 N1 Fe1 123.2(2) . . ?
C2 N1 Fe1 119.2(3) . . ?
C2 N1 O1 117.1(3) . . ?
O2 N2 Fe1 124.5(2) . . ?
C3 N2 Fe1 117.3(2) . . ?
C3 N2 O2 116.6(3) . . ?
O3 N3 Fe1 123.4(2) . . ?
C6 N3 Fe1 119.0(3) . . ?
C6 N3 O3 116.6(3) . . ?
O4 N4 Fe1 125.4(2) . . ?
C7 N4 Fe1 117.9(3) . . ?
C7 N4 O4 116.3(3) . . ?
O5 N5 Fe1 122.7(2) . . ?
C10 N5 Fe1 119.3(2) . . ?
C10 N5 O5 115.5(3) . . ?
O6 N6 Fe1 126.5(2) . . ?
C11 N6 Fe1 118.1(2) . . ?
C11 N6 O6 115.1(3) . . ?
C21 N7 Zr1 122.3(2) . . ?
C21 N7 C28 107.2(3) . . ?
C28 N7 Zr1 124.6(2) . . ?
C29 N8 C28 122.7(3) . . ?
C29 N9 Zr1 124.8(2) . . ?
C29 N9 C36 107.9(3) . . ?
C36 N9 Zr1 123.4(2) . . ?
C36 N10 C37 122.2(3) . . ?
C37 N11 Zr1 123.7(2) . . ?
C44 N11 Zr1 124.2(2) . . ?
C44 N11 C37 107.4(3) . . ?
C45 N12 C44 123.3(3) . . ?
C45 N13 Zr1 124.4(2) . . ?
C45 N13 C52 108.2(3) . . ?
C52 N13 Zr1 123.8(2) . . ?
C21 N14 C52 121.9(3) . . ?
H1A C1 H1B 109.5 . . ?
H1A C1 H1C 109.5 . . ?
H1B C1 H1C 109.5 . . ?
C2 C1 H1A 109.5 . . ?
C2 C1 H1B 109.5 . . ?
C2 C1 H1C 109.5 . . ?
N1 C2 C1 123.8(3) . . ?
N1 C2 C3 111.2(3) . . ?
C3 C2 C1 125.0(3) . . ?
N2 C3 C2 112.6(3) . . ?
N2 C3 C4 123.3(3) . . ?
C2 C3 C4 124.1(3) . . ?
C3 C4 H4A 109.5 . . ?
C3 C4 H4B 109.5 . . ?
C3 C4 H4C 109.5 . . ?
H4A C4 H4B 109.5 . . ?
H4A C4 H4C 109.5 . . ?
H4B C4 H4C 109.5 . . ?
H5A C5 H5B 109.5 . . ?
H5A C5 H5C 109.5 . . ?
H5B C5 H5C 109.5 . . ?
C6 C5 H5A 109.5 . . ?
C6 C5 H5B 109.5 . . ?
C6 C5 H5C 109.5 . . ?
N3 C6 C5 122.9(4) . . ?
N3 C6 C7 111.7(3) . . ?
C7 C6 C5 125.3(3) . . ?
N4 C7 C6 112.1(3) . . ?
N4 C7 C8 122.7(3) . . ?
C6 C7 C8 125.3(3) . . ?
C7 C8 H8A 109.5 . . ?
C7 C8 H8B 109.5 . . ?
C7 C8 H8C 109.5 . . ?
H8A C8 H8B 109.5 . . ?
H8A C8 H8C 109.5 . . ?
H8B C8 H8C 109.5 . . ?
H9A C9 H9B 109.5 . . ?
H9A C9 H9C 109.5 . . ?
H9B C9 H9C 109.5 . . ?
C10 C9 H9A 109.5 . . ?
C10 C9 H9B 109.5 . . ?
C10 C9 H9C 109.5 . . ?
N5 C10 C9 123.3(3) . . ?
N5 C10 C11 111.3(3) . . ?
C11 C10 C9 125.2(3) . . ?
N6 C11 C10 112.1(3) . . ?
N6 C11 C12 121.0(3) . . ?
C10 C11 C12 126.8(3) . . ?
C11 C12 H12A 109.5 . . ?
C11 C12 H12B 109.5 . . ?
C11 C12 H12C 109.5 . . ?
H12A C12 H12B 109.5 . . ?
H12A C12 H12C 109.5 . . ?
H12B C12 H12C 109.5 . . ?
C14 C13 B1 119.5(4) . . ?
C18 C13 C14 116.3(3) . . ?
C18 C13 B1 124.1(3) . . ?
C13 C14 H14 119.1 . . ?
C15 C14 C13 121.7(4) . . ?
C15 C14 H14 119.1 . . ?
C14 C15 H15 119.2 . . ?
C16 C15 C14 121.5(4) . . ?
C16 C15 H15 119.2 . . ?
C15 C16 C17 117.5(4) . . ?
C15 C16 C19 120.5(4) . . ?
C17 C16 C19 122.0(4) . . ?
C16 C17 H17 119.6 . . ?
C18 C17 C16 120.9(4) . . ?
C18 C17 H17 119.6 . . ?
C13 C18 H18 119.0 . . ?
C17 C18 C13 122.0(4) . . ?
C17 C18 H18 119.0 . . ?
C16 C19 H19 117.0 . . ?
C20 C19 C16 126.1(4) . . ?
C20 C19 H19 117.0 . . ?
C19 C20 H20A 120.0 . . ?
C19 C20 H20B 120.0 . . ?
H20A C20 H20B 120.0 . . ?
N7 C21 C22 109.8(3) . . ?
N14 C21 N7 127.9(3) . . ?
N14 C21 C22 122.1(3) . . ?
C23 C22 C21 131.9(3) . . ?
C23 C22 C27 121.7(3) . . ?
C27 C22 C21 106.3(3) . . ?
C22 C23 H23 121.4 . . ?
C24 C23 C22 117.2(3) . . ?
C24 C23 H23 121.4 . . ?
C23 C24 H24 119.4 . . ?
C23 C24 C25 121.3(4) . . ?
C25 C24 H24 119.4 . . ?
C24 C25 H25 119.5 . . ?
C26 C25 C24 121.1(3) . . ?
C26 C25 H25 119.5 . . ?
C25 C26 H26 121.2 . . ?
C25 C26 C27 117.5(3) . . ?
C27 C26 H26 121.2 . . ?
C22 C27 C28 106.7(3) . . ?
C26 C27 C22 121.2(3) . . ?
C26 C27 C28 132.1(3) . . ?
N7 C28 C27 109.7(3) . . ?
N8 C28 N7 127.2(3) . . ?
N8 C28 C27 123.0(3) . . ?
N8 C29 N9 128.6(3) . . ?
N8 C29 C30 122.1(3) . . ?
N9 C29 C30 109.2(3) . . ?
C31 C30 C29 131.6(3) . . ?
C35 C30 C29 106.9(3) . . ?
C35 C30 C31 121.4(3) . . ?
C30 C31 H31 121.4 . . ?
C32 C31 C30 117.2(3) . . ?
C32 C31 H31 121.4 . . ?
C31 C32 H32 119.2 . . ?
C31 C32 C33 121.6(3) . . ?
C33 C32 H32 119.2 . . ?
C32 C33 H33 119.3 . . ?
C34 C33 C32 121.4(4) . . ?
C34 C33 H33 119.3 . . ?
C33 C34 H34 121.4 . . ?
C33 C34 C35 117.2(3) . . ?
C35 C34 H34 121.4 . . ?
C30 C35 C34 121.2(3) . . ?
C30 C35 C36 106.3(3) . . ?
C34 C35 C36 132.4(3) . . ?
N9 C36 C35 109.7(3) . . ?
N10 C36 N9 128.3(3) . . ?
N10 C36 C35 121.8(3) . . ?
N10 C37 N11 127.0(3) . . ?
N10 C37 C38 122.8(3) . . ?
N11 C37 C38 110.0(3) . . ?
C39 C38 C37 133.1(3) . . ?
C39 C38 C43 121.3(3) . . ?
C43 C38 C37 105.6(3) . . ?
C38 C39 H39 120.8 . . ?
C38 C39 C40 118.4(4) . . ?
C40 C39 H39 120.8 . . ?
C39 C40 H40 119.9 . . ?
C39 C40 C41 120.3(4) . . ?
C41 C40 H40 119.9 . . ?
C40 C41 H41 119.2 . . ?
C42 C41 C40 121.7(4) . . ?
C42 C41 H41 119.2 . . ?
C41 C42 H42 121.1 . . ?
C41 C42 C43 117.8(4) . . ?
C43 C42 H42 121.1 . . ?
C38 C43 C42 120.6(4) . . ?
C38 C43 C44 106.9(3) . . ?
C42 C43 C44 132.6(3) . . ?
N11 C44 C43 110.0(3) . . ?
N12 C44 N11 127.7(3) . . ?
N12 C44 C43 122.1(3) . . ?
N12 C45 N13 128.9(3) . . ?
N12 C45 C46 122.0(3) . . ?
N13 C45 C46 109.2(3) . . ?
C47 C46 C45 131.4(4) . . ?
C47 C46 C51 121.8(3) . . ?
C51 C46 C45 106.8(3) . . ?
C46 C47 H47 121.5 . . ?
C48 C47 C46 117.1(4) . . ?
C48 C47 H47 121.5 . . ?
C47 C48 H48 119.3 . . ?
C47 C48 C49 121.4(4) . . ?
C49 C48 H48 119.3 . . ?
C48 C49 H49 119.3 . . ?
C50 C49 C48 121.4(4) . . ?
C50 C49 H49 119.3 . . ?
C49 C50 H50 121.6 . . ?
C49 C50 C51 116.8(4) . . ?
C51 C50 H50 121.6 . . ?
C46 C51 C50 121.5(3) . . ?
C46 C51 C52 106.3(3) . . ?
C50 C51 C52 132.2(4) . . ?
N13 C52 C51 109.4(3) . . ?
N14 C52 N13 127.6(3) . . ?
N14 C52 C51 122.9(3) . . ?
O1 B1 C13 111.2(3) . . ?
O3 B1 O1 110.1(3) . . ?
O3 B1 C13 108.4(3) . . ?
O5 B1 O1 110.2(3) . . ?
O5 B1 O3 110.6(3) . . ?
O5 B1 C13 106.3(3) . . ?
C2S C1S H1S 120.0 . . ?
C6S C1S H1S 120.0 . . ?
C6S C1S C2S 120.0(5) . . ?
C1S C2S H2S 120.4 . . ?
C3S C2S C1S 119.1(6) . . ?
C3S C2S H2S 120.4 . . ?
C2S C3S H3S 120.3 . . ?
C4S C3S C2S 119.5(6) . . ?
C4S C3S H3S 120.3 . . ?
C3S C4S H4S 119.5 . . ?
C5S C4S C3S 121.1(6) . . ?
C5S C4S H4S 119.5 . . ?
C4S C5S H5S 119.9 . . ?
C4S C5S C6S 120.2(5) . . ?
C6S C5S H5S 119.9 . . ?
C1S C6S C5S 120.1(5) . . ?
C1S C6S H6S 119.9 . . ?
C5S C6S H6S 119.9 . . ?
H7SA C7S H7SB 109.5 . . ?
H7SA C7S H7SC 109.5 . . ?
H7SB C7S H7SC 109.5 . . ?
C8S C7S H7SA 109.5 . . ?
C8S C7S H7SB 109.5 . . ?
C8S C7S H7SC 109.5 . . ?
C7S C8S C12S 109.4(4) . . ?
C7S C8S C9S 101.7(5) . . ?
C7S C8S C13T 93.2(9) . . ?
C12S C8S C9S 112.4(4) . . ?
C12S C8S C13T 101.9(9) . . ?
C13S C8S C7S 112.1(5) . . ?
C13S C8S C12S 111.6(5) . . ?
C13S C8S C9S 109.3(5) . . ?
C9T C8S C7S 133.0(10) . . ?
C9T C8S C12S 107.8(9) . . ?
C9T C8S C13T 106.1(12) . . ?
C14S C10S H10S 104.6 . . ?
C14S C10S H10A 102.6 . . ?
C14S C10S C11S 109.4(6) . . ?
C14S C10S C11T 104.1(10) . . ?
C9S C10S H10S 104.6 . . ?
C9S C10S C14S 116.0(6) . . ?
C9S C10S C11S 116.1(6) . . ?
C11S C10S H10S 104.6 . . ?
C9T C10S H10A 102.6 . . ?
C9T C10S C14S 132.9(10) . . ?
C9T C10S C11T 108.5(13) . . ?
C11T C10S H10A 102.6 . . ?
C8S C12S H12D 109.5 . . ?
C8S C12S H12E 109.5 . . ?
C8S C12S H12F 109.5 . . ?
H12D C12S H12E 109.5 . . ?
H12D C12S H12F 109.5 . . ?
H12E C12S H12F 109.5 . . ?
C10S C14S H14A 109.5 . . ?
C10S C14S H14B 109.5 . . ?
C10S C14S H14C 109.5 . . ?
H14A C14S H14B 109.5 . . ?
H14A C14S H14C 109.5 . . ?
H14B C14S H14C 109.5 . . ?
C8S C9S H9SA 107.3 . . ?
C8S C9S H9SB 107.3 . . ?
C10S C9S C8S 120.1(6) . . ?
C10S C9S H9SA 107.3 . . ?
C10S C9S H9SB 107.3 . . ?
H9SA C9S H9SB 106.9 . . ?
C10S C11S H11A 109.5 . . ?
C10S C11S H11B 109.5 . . ?
C10S C11S H11C 109.5 . . ?
H11A C11S H11B 109.5 . . ?
H11A C11S H11C 109.5 . . ?
H11B C11S H11C 109.5 . . ?
C8S C13S H13A 109.5 . . ?
C8S C13S H13B 109.5 . . ?
C8S C13S H13C 109.5 . . ?
H13A C13S H13B 109.5 . . ?
H13A C13S H13C 109.5 . . ?
H13B C13S H13C 109.5 . . ?
C8S C9T H9TA 102.5 . . ?
C8S C9T H9TB 102.5 . . ?
C10S C9T C8S 138.2(17) . . ?
C10S C9T H9TA 102.5 . . ?
C10S C9T H9TB 102.5 . . ?
H9TA C9T H9TB 104.9 . . ?
C10S C11T H11D 109.5 . . ?
C10S C11T H11E 109.5 . . ?
C10S C11T H11F 109.5 . . ?
H11D C11T H11E 109.5 . . ?
H11D C11T H11F 109.5 . . ?
H11E C11T H11F 109.5 . . ?
C8S C13T H13D 109.5 . . ?
C8S C13T H13E 109.5 . . ?
C8S C13T H13F 109.5 . . ?
H13D C13T H13E 109.5 . . ?
H13D C13T H13F 109.5 . . ?
H13E C13T H13F 109.5 . . ?

loop_
_geom_bond_atom_site_label_1
_geom_bond_atom_site_label_2
_geom_bond_distance
_geom_bond_site_symmetry_2
_geom_bond_publ_flag
Zr1 O2 2.108(3) . ?
Zr1 O4 2.109(2) . ?
Zr1 O6 2.074(2) . ?
Zr1 N7 2.264(3) . ?
Zr1 N9 2.269(3) . ?
Zr1 N11 2.264(3) . ?
Zr1 N13 2.265(3) . ?
Fe1 N1 1.916(3) . ?
Fe1 N2 1.927(3) . ?
Fe1 N3 1.905(3) . ?
Fe1 N4 1.910(3) . ?
Fe1 N5 1.903(3) . ?
Fe1 N6 1.924(3) . ?
O1 N1 1.381(4) . ?
O1 B1 1.503(5) . ?
O2 N2 1.350(4) . ?
O3 N3 1.368(4) . ?
O3 B1 1.501(4) . ?
O4 N4 1.356(4) . ?
O5 N5 1.376(4) . ?
O5 B1 1.492(5) . ?
O6 N6 1.355(4) . ?
N1 C2 1.301(5) . ?
N2 C3 1.306(5) . ?
N3 C6 1.305(5) . ?
N4 C7 1.314(4) . ?
N5 C10 1.306(5) . ?
N6 C11 1.312(4) . ?
N7 C21 1.381(4) . ?
N7 C28 1.380(4) . ?
N8 C28 1.336(4) . ?
N8 C29 1.323(5) . ?
N9 C29 1.375(4) . ?
N9 C36 1.378(5) . ?
N10 C36 1.327(4) . ?
N10 C37 1.327(4) . ?
N11 C37 1.380(5) . ?
N11 C44 1.369(4) . ?
N12 C44 1.334(5) . ?
N12 C45 1.316(5) . ?
N13 C45 1.372(4) . ?
N13 C52 1.372(5) . ?
N14 C21 1.326(4) . ?
N14 C52 1.333(5) . ?
C1 H1A 0.9800 . ?
C1 H1B 0.9800 . ?
C1 H1C 0.9800 . ?
C1 C2 1.483(5) . ?
C2 C3 1.457(5) . ?
C3 C4 1.492(5) . ?
C4 H4A 0.9800 . ?
C4 H4B 0.9800 . ?
C4 H4C 0.9800 . ?
C5 H5A 0.9800 . ?
C5 H5B 0.9800 . ?
C5 H5C 0.9800 . ?
C5 C6 1.494(5) . ?
C6 C7 1.438(5) . ?
C7 C8 1.490(5) . ?
C8 H8A 0.9800 . ?
C8 H8B 0.9800 . ?
C8 H8C 0.9800 . ?
C9 H9A 0.9800 . ?
C9 H9B 0.9800 . ?
C9 H9C 0.9800 . ?
C9 C10 1.492(5) . ?
C10 C11 1.440(5) . ?
C11 C12 1.490(5) . ?
C12 H12A 0.9800 . ?
C12 H12B 0.9800 . ?
C12 H12C 0.9800 . ?
C13 C14 1.402(5) . ?
C13 C18 1.398(6) . ?
C13 B1 1.590(5) . ?
C14 H14 0.9500 . ?
C14 C15 1.388(5) . ?
C15 H15 0.9500 . ?
C15 C16 1.382(6) . ?
C16 C17 1.404(5) . ?
C16 C19 1.472(5) . ?
C17 H17 0.9500 . ?
C17 C18 1.386(5) . ?
C18 H18 0.9500 . ?
C19 H19 0.9500 . ?
C19 C20 1.324(6) . ?
C20 H20A 0.9500 . ?
C20 H20B 0.9500 . ?
C21 C22 1.455(5) . ?
C22 C23 1.391(5) . ?
C22 C27 1.395(5) . ?
C23 H23 0.9500 . ?
C23 C24 1.388(5) . ?
C24 H24 0.9500 . ?
C24 C25 1.408(5) . ?
C25 H25 0.9500 . ?
C25 C26 1.389(5) . ?
C26 H26 0.9500 . ?
C26 C27 1.390(5) . ?
C27 C28 1.453(5) . ?
C29 C30 1.462(5) . ?
C30 C31 1.394(5) . ?
C30 C35 1.392(5) . ?
C31 H31 0.9500 . ?
C31 C32 1.387(5) . ?
C32 H32 0.9500 . ?
C32 C33 1.397(6) . ?
C33 H33 0.9500 . ?
C33 C34 1.387(5) . ?
C34 H34 0.9500 . ?
C34 C35 1.402(5) . ?
C35 C36 1.458(4) . ?
C37 C38 1.459(5) . ?
C38 C39 1.382(5) . ?
C38 C43 1.402(5) . ?
C39 H39 0.9500 . ?
C39 C40 1.388(5) . ?
C40 H40 0.9500 . ?
C40 C41 1.409(6) . ?
C41 H41 0.9500 . ?
C41 C42 1.379(6) . ?
C42 H42 0.9500 . ?
C42 C43 1.399(5) . ?
C43 C44 1.448(5) . ?
C45 C46 1.463(5) . ?
C46 C47 1.389(5) . ?
C46 C51 1.388(5) . ?
C47 H47 0.9500 . ?
C47 C48 1.385(5) . ?
C48 H48 0.9500 . ?
C48 C49 1.405(6) . ?
C49 H49 0.9500 . ?
C49 C50 1.387(5) . ?
C50 H50 0.9500 . ?
C50 C51 1.399(5) . ?
C51 C52 1.465(5) . ?
C1S H1S 0.9500 . ?
C1S C2S 1.404(10) . ?
C1S C6S 1.369(8) . ?
C2S H2S 0.9500 . ?
C2S C3S 1.378(10) . ?
C3S H3S 0.9500 . ?
C3S C4S 1.376(9) . ?
C4S H4S 0.9500 . ?
C4S C5S 1.364(8) . ?
C5S H5S 0.9500 . ?
C5S C6S 1.366(7) . ?
C6S H6S 0.9500 . ?
C7S H7SA 0.9800 . ?
C7S H7SB 0.9800 . ?
C7S H7SC 0.9800 . ?
C7S C8S 1.507(8) . ?
C8S C12S 1.520(6) . ?
C8S C9S 1.577(8) . ?
C8S C13S 1.498(8) . ?
C8S C9T 1.48(2) . ?
C8S C13T 1.68(2) . ?
C10S H10S 1.0000 . ?
C10S H10A 1.0000 . ?
C10S C14S 1.497(8) . ?
C10S C9S 1.482(10) . ?
C10S C11S 1.515(10) . ?
C10S C9T 1.36(2) . ?
C10S C11T 1.78(3) . ?
C12S H12D 0.9800 . ?
C12S H12E 0.9800 . ?
C12S H12F 0.9800 . ?
C14S H14A 0.9800 . ?
C14S H14B 0.9800 . ?
C14S H14C 0.9800 . ?
C9S H9SA 0.9900 . ?
C9S H9SB 0.9900 . ?
C11S H11A 0.9800 . ?
C11S H11B 0.9800 . ?
C11S H11C 0.9800 . ?
C13S H13A 0.9800 . ?
C13S H13B 0.9800 . ?
C13S H13C 0.9800 . ?
C9T H9TA 0.9900 . ?
C9T H9TB 0.9900 . ?
C11T H11D 0.9800 . ?
C11T H11E 0.9800 . ?
C11T H11F 0.9800 . ?
C13T H13D 0.9800 . ?
C13T H13E 0.9800 . ?
C13T H13F 0.9800 . ?
